data_7221067
loop_
_publ_author_name
'Marosi, L.'
'Escalona Platero, E.'
'Cifre, J.'
'Otero Arean, C.'

_publ_section_title
;
 Thermal dehydration of H3+x P Vx M12-x O40 . y(H2 O) Keggin type
 heteropolyacids; formation, thermal stability and structure of the
 anhydrous acids H3 P M12 O40, of the corresponding anhydrides P M12 O38.5
 and of a novel trihydrate H3 P W12 O40
;
_journal_name_full 'Journal of Materials Chemistry'
_journal_page_first 1949
_journal_page_last 1955
_journal_volume 10
_journal_year 2000
_chemical_formula_sum 'Mo12 P'
_chemical_name_systematic 'H3 (P Mo12 O40)'
_space_group_IT_number 146
_symmetry_space_group_name_Hall 'R 3'
_symmetry_space_group_name_H-M 'R 3 :H'
_cell_angle_alpha 90
_cell_angle_beta 90
_cell_angle_gamma 120
_cell_formula_units_Z 6
_cell_length_a 15.875
_cell_length_b 15.875
_cell_length_c 20.752
_cell_volume 4529.164
_citation_journal_id_ASTM JMACEP
_cod_data_source_file Marosi_JMACEP_2000_1545.cif
_cod_data_source_block Mo12P1
_cod_original_formula_sum 'Mo12 P1'
_cod_database_code 7221067

loop_
_symmetry_equiv_pos_as_xyz
x,y,z
-y,x-y,z
-x+y,-x,z
x+2/3,y+1/3,z+1/3
-y+2/3,x-y+1/3,z+1/3
-x+y+2/3,-x+1/3,z+1/3
x+1/3,y+2/3,z+2/3
-y+1/3,x-y+2/3,z+2/3
-x+y+1/3,-x+2/3,z+2/3

loop_
_atom_site_label
_atom_site_type_symbol
_atom_site_fract_x
_atom_site_fract_y
_atom_site_fract_z
_atom_site_occupancy
_atom_site_U_iso_or_equiv
Mo8 Mo+6 0.044 0.891 0.7566 1 0.0
P2 P+5 0 0 0.41 1 0.0
Mo2 Mo+6 0.1962 -0.05 0.8985 1 0.0
Mo1 Mo+6 0.8801 0.8507 0.546 1 0.0
Mo7 Mo+6 0.2349 0.1945 0.41 1 0.0
Mo6 Mo+6 0.194 -0.0586 0.4003 1 0.0
Mo4 Mo+6 0.0298 0.896 0.2796 1 0.0
Mo3 Mo+6 0.2436 0.2096 0.8971 1 0.0
Mo5 Mo+6 0.8948 0.8617 0.04 1 0.0
P1 P+5 0 0 0.046 1 0.0
